data_7215788
loop_
_publ_author_name
'Nandi, Goutam'
'Thakuria, Ranjit'
'Titi, Hatem M.'
'Patra, Ranjan'
'Goldberg, Israel'

_publ_section_title
;
 Synthesis, structure, topology and magnetic properties of new
 coordination polymers based on 5(--Br/--COOH)-substituted nicotinic acid
;
_journal_issue 24
_journal_name_full CrystEngComm
_journal_page_first 5244
_journal_paper_doi 10.1039/c4ce00300d
_journal_volume 16
_journal_year 2014
_chemical_absolute_configuration unk
_chemical_formula_moiety 'C27 H23 N5 O14 Tb2'
_chemical_formula_sum 'C27 H23 N5 O14 Tb2'
_chemical_formula_weight 959.34
_chemical_name_systematic
;
 ?
;
_space_group_crystal_system orthorhombic
_space_group_IT_number 19
_space_group_name_Hall 'P 2ac 2ab'
_space_group_name_H-M_alt 'P 21 21 21'
_symmetry_space_group_name_Hall 'P 2ac 2ab'
_symmetry_space_group_name_H-M 'P 21 21 21'
_atom_sites_solution_hydrogens geom
_atom_sites_solution_primary direct
_atom_sites_solution_secondary difmap
_audit_creation_method SHELXL-2013
_cell_angle_alpha 90
_cell_angle_beta 90
_cell_angle_gamma 90
_cell_formula_units_Z 4
_cell_length_a 8.5085(4)
_cell_length_b 16.0156(8)
_cell_length_c 27.9393(14)
_cell_measurement_reflns_used 6494
_cell_measurement_temperature 110(2)
_cell_measurement_theta_max 25.2
_cell_measurement_theta_min 1.93
_cell_volume 3807.3(3)
_computing_cell_refinement 'Apex2, Bruker-AXS'
_computing_data_collection 'Apex2, Bruker-AXS'
_computing_data_reduction 'Saint, Bruker-AXS'
_computing_structure_refinement 'SHELXL-2013 (Sheldrick, 2008)'
_computing_structure_solution 'Saint, Bruker-AXS'
_diffrn_ambient_temperature 110(2)
_diffrn_detector_area_resol_mean 1.75
_diffrn_measured_fraction_theta_full 0.999
_diffrn_measured_fraction_theta_max 0.999
_diffrn_measurement_device_type 'ApexDuo, Bruler-AXS'
_diffrn_measurement_method '1 deg. \f scans'
_diffrn_radiation_type MoK\a
_diffrn_radiation_wavelength 0.71073
_diffrn_reflns_av_R_equivalents 0.0364
_diffrn_reflns_av_unetI/netI 0.0506
_diffrn_reflns_Laue_measured_fraction_full 0.999
_diffrn_reflns_Laue_measured_fraction_max 0.999
_diffrn_reflns_limit_h_max 10
_diffrn_reflns_limit_h_min -6
_diffrn_reflns_limit_k_max 20
_diffrn_reflns_limit_k_min -16
_diffrn_reflns_limit_l_max 34
_diffrn_reflns_limit_l_min -33
_diffrn_reflns_number 18953
_diffrn_reflns_point_group_measured_fraction_full 1.000
_diffrn_reflns_point_group_measured_fraction_max 0.999
_diffrn_reflns_theta_full 25.242
_diffrn_reflns_theta_max 26.372
_diffrn_reflns_theta_min 1.934
_diffrn_source 'ImuS micro source'
_exptl_absorpt_coefficient_mu 3.748
_exptl_absorpt_correction_T_max 0.835
_exptl_absorpt_correction_T_min 0.420
_exptl_absorpt_correction_type multi-scan
_exptl_absorpt_process_details 'Sadabs, Bruker-AXS'
_exptl_crystal_colour colorless
_exptl_crystal_density_diffrn 1.674
_exptl_crystal_description needles
_exptl_crystal_F_000 1848
_exptl_crystal_size_max 0.280
_exptl_crystal_size_mid 0.150
_exptl_crystal_size_min 0.050
_platon_squeeze_details
;
 The residual electron density accounts for the disordered DMF solvent
;
_refine_diff_density_max 2.133
_refine_diff_density_min -2.505
_refine_diff_density_rms 0.172
_refine_ls_abs_structure_details
;
 Refined as a perfect inversion twin.
;
_refine_ls_abs_structure_Flack 0.5
_refine_ls_extinction_method none
_refine_ls_goodness_of_fit_ref 1.060
_refine_ls_hydrogen_treatment constr
_refine_ls_matrix_type full
_refine_ls_number_parameters 437
_refine_ls_number_reflns 7745
_refine_ls_number_restraints 0
_refine_ls_restrained_S_all 1.060
_refine_ls_R_factor_all 0.0513
_refine_ls_R_factor_gt 0.0418
_refine_ls_shift/su_max 0.031
_refine_ls_shift/su_mean 0.004
_refine_ls_structure_factor_coef Fsqd
_refine_ls_weighting_details 'w=1/[\s^2^(Fo^2^)+(0.0595P)^2^] where P=(Fo^2^+2Fc^2^)/3'
_refine_ls_weighting_scheme calc
_refine_ls_wR_factor_gt 0.1008
_refine_ls_wR_factor_ref 0.1050
_reflns_Friedel_coverage 0.778
_reflns_Friedel_fraction_full 1.000
_reflns_Friedel_fraction_max 1.000
_reflns_number_gt 6494
_reflns_number_total 7745
_reflns_threshold_expression 'I > 2\s(I)'
_cod_data_source_file c4ce00300d1.cif
_cod_data_source_block gt26sq
_cod_depositor_comments 'Adding full bibliography for 7215786--7215794.cif.'
_cod_database_code 7215788
_shelx_space_group_comment
;
The symmetry employed for this shelxl refinement is uniquely defined
by the following loop, which should always be used as a source of
symmetry information in preference to the above space-group names.
They are only intended as comments.
;
_shelx_estimated_absorpt_t_min 0.420
_shelx_estimated_absorpt_t_max 0.835

loop_
_space_group_symop_operation_xyz
'x, y, z'
'-x+1/2, -y, z+1/2'
'-x, y+1/2, -z+1/2'
'x+1/2, -y+1/2, -z'

loop_
_atom_site_label
_atom_site_type_symbol
_atom_site_fract_x
_atom_site_fract_y
_atom_site_fract_z
_atom_site_U_iso_or_equiv
_atom_site_adp_type
_atom_site_occupancy
_atom_site_site_symmetry_order
_atom_site_calc_flag
_atom_site_refinement_flags_posn
_atom_site_refinement_flags_adp
_atom_site_refinement_flags_occupancy
_atom_site_disorder_assembly
_atom_site_disorder_group
Tb1 Tb 0.77034(9) 0.80614(2) 0.33229(2) 0.01160(15) Uani 1 1 d . . . . .
Tb2 Tb 0.73059(9) 1.20398(3) 0.16917(2) 0.01194(15) Uani 1 1 d . . . . .
O3 O 0.5208(13) 0.7122(5) 0.3714(3) 0.021(2) Uani 1 1 d . . . . .
O4 O 0.9416(12) 1.1188(5) 0.1839(3) 0.021(2) Uani 1 1 d . . . . .
O5 O 1.1465(14) 0.7628(5) 0.2648(3) 0.032(3) Uani 1 1 d . . . . .
O6 O 0.6672(13) 1.0660(5) 0.1450(3) 0.036(3) Uani 1 1 d . . . . .
O7 O 0.5152(11) 0.7067(5) 0.6271(3) 0.020(2) Uani 1 1 d . . . . .
O8 O 1.1749(13) 1.1638(5) 0.1601(4) 0.041(3) Uani 1 1 d . . . . .
O9 O 0.6842(12) 0.7887(5) 0.5897(3) 0.024(3) Uani 1 1 d . . . . .
O10 O 0.3214(10) 0.8441(5) 0.3368(3) 0.026(2) Uani 1 1 d . . . . .
O11 O 0.6855(11) 0.7929(5) 0.4115(3) 0.024(2) Uani 1 1 d . . . . .
O12 O 0.9401(14) 0.8471(6) 0.2717(3) 0.033(3) Uani 1 1 d . . . . .
O13 O 0.5605(14) 1.1668(6) 0.2292(3) 0.032(3) Uani 1 1 d . . . . .
O14 O 0.5572(13) 0.8947(5) 0.3158(4) 0.032(3) Uani 1 1 d . . . . .
O15 O 0.8270(13) 0.9453(5) 0.3564(3) 0.030(3) Uani 1 1 d . . . . .
O16 O 0.3453(13) 1.2471(5) 0.2346(3) 0.028(3) Uani 1 1 d . . . . .
N17 N 0.1287(16) 1.0799(6) 0.3248(4) 0.033(3) Uani 1 1 d . . . . .
N18 N 0.4148(10) 0.5828(5) 0.4971(4) 0.026(2) Uani 1 1 d . . . . .
N19 N 1.3713(15) 0.9281(6) 0.1746(4) 0.033(3) Uani 1 1 d . . . . .
N20 N 0.738(2) 0.9321(6) 0.1378(4) 0.041(3) Uani 1 1 d . . . . .
N21 N 0.751(3) 1.0788(6) 0.3660(4) 0.059(5) Uani 1 1 d . . . . .
C22 C 0.5796(18) 0.7367(7) 0.4093(4) 0.017(3) Uani 1 1 d . . . . .
C23 C 1.0880(15) 1.1103(6) 0.1761(4) 0.011(2) Uani 1 1 d . . . . .
C24 C 0.431(2) 1.1817(8) 0.2442(5) 0.036(5) Uani 1 1 d . . . . .
C25 C 0.3501(16) 0.9867(7) 0.3145(5) 0.018(3) Uani 1 1 d . . . . .
C26 C 1.1590(16) 1.0252(7) 0.1847(4) 0.013(3) Uani 1 1 d . . . . .
C27 C 0.4548(18) 0.6235(7) 0.4570(4) 0.021(3) Uani 1 1 d . . . . .
H27 H 0.4275 0.5991 0.4271 0.025 Uiso 1 1 calc R U . . .
C28 C 1.147(2) 0.8890(8) 0.2217(4) 0.024(4) Uani 1 1 d . . . . .
C29 C 1.293(2) 0.8726(8) 0.2000(5) 0.029(4) Uani 1 1 d . . . . .
H29 H 1.3378 0.8187 0.2039 0.035 Uiso 1 1 calc R U . . .
C30 C 0.6995(17) 0.9929(7) 0.1614(5) 0.026(4) Uani 1 1 d . . . . .
H30 H 0.6926 0.9854 0.1950 0.031 Uiso 1 1 calc R U . . .
C31 C 0.3510(16) 1.1181(7) 0.2767(4) 0.016(3) Uani 1 1 d . . . . .
C32 C 1.0819(17) 0.9663(7) 0.2131(4) 0.016(3) Uani 1 1 d . . . . .
H32 H 0.9828 0.9798 0.2267 0.019 Uiso 1 1 calc R U . . .
C33 C 0.5319(16) 0.6974(7) 0.4566(4) 0.014(3) Uani 1 1 d . . . . .
C34 C 0.4263(17) 1.0468(7) 0.2865(4) 0.016(3) Uani 1 1 d . . . . .
H34 H 0.5294 1.0371 0.2747 0.019 Uiso 1 1 calc R U . . .
C35 C 0.5433(18) 0.6949(7) 0.5421(4) 0.020(3) Uani 1 1 d . . . . .
C36 C 0.1974(18) 1.0078(7) 0.3327(5) 0.027(4) Uani 1 1 d . . . . .
H36 H 0.1432 0.9675 0.3514 0.032 Uiso 1 1 calc R U . . .
C37 C 1.3039(17) 1.0034(7) 0.1667(6) 0.027(4) Uani 1 1 d . . . . .
H37 H 1.3592 1.0432 0.1479 0.032 Uiso 1 1 calc R U . . .
C38 C 0.5821(10) 0.7339(6) 0.4983(5) 0.0169(19) Uani 1 1 d . . . . .
H38 H 0.6416 0.7841 0.4978 0.020 Uiso 1 1 calc R U . . .
C39 C 0.5820(18) 0.7336(7) 0.5882(5) 0.020(3) Uani 1 1 d . . . . .
C40 C 0.4160(19) 0.9036(7) 0.3248(5) 0.027(4) Uani 1 1 d . . . . .
C41 C 0.4553(17) 0.6184(8) 0.5391(4) 0.020(3) Uani 1 1 d . . . . .
H41 H 0.4244 0.5918 0.5679 0.024 Uiso 1 1 calc R U . . .
C42 C 0.2014(18) 1.1335(7) 0.2960(4) 0.020(3) Uani 1 1 d . . . . .
H42 H 0.1499 1.1843 0.2881 0.024 Uiso 1 1 calc R U . . .
C43 C 0.7974(19) 1.0144(7) 0.3402(5) 0.029(4) Uani 1 1 d . . . . .
H43 H 0.8088 1.0223 0.3067 0.035 Uiso 1 1 calc R U . . .
C44 C 1.0781(17) 0.8265(8) 0.2550(4) 0.022(3) Uani 1 1 d . . . . .
C45 C 0.759(3) 0.8471(8) 0.1569(7) 0.070(6) Uani 1 1 d . . . . .
H45A H 0.8614 0.8253 0.1468 0.105 Uiso 1 1 calc R U . . .
H45B H 0.6754 0.8109 0.1446 0.105 Uiso 1 1 calc R U . . .
H45C H 0.7543 0.8487 0.1919 0.105 Uiso 1 1 calc R U . . .
C46 C 0.745(4) 1.1624(8) 0.3448(5) 0.066(7) Uani 1 1 d . . . . .
H46A H 0.7806 1.1598 0.3115 0.099 Uiso 1 1 calc R U . . .
H46B H 0.8133 1.2001 0.3629 0.099 Uiso 1 1 calc R U . . .
H46C H 0.6367 1.1833 0.3458 0.099 Uiso 1 1 calc R U . . .
C47A C 0.814(4) 1.0855(19) 0.4205(10) 0.047(8) Uiso 0.5 1 d . . P A 1
H47A H 0.8233 1.0294 0.4342 0.070 Uiso 0.5 1 calc R U P A 1
H47B H 0.7404 1.1186 0.4395 0.070 Uiso 0.5 1 calc R U P A 1
H47C H 0.9176 1.1126 0.4206 0.070 Uiso 0.5 1 calc R U P A 1
C48A C 0.825(8) 0.966(3) 0.046(2) 0.08(2) Uiso 0.5 1 d . . P B 1
H48A H 0.7573 0.9638 0.0672 0.120 Uiso 0.5 1 calc R U P B 1
H48B H 0.9195 0.9322 0.0898 0.120 Uiso 0.5 1 calc R U P B 1
H48C H 0.8557 1.0239 0.1018 0.120 Uiso 0.5 1 calc R U P B 1
C47B C 0.667(5) 1.056(2) 0.4080(12) 0.052(11) Uiso 0.5 1 d . . P A 2
H47D H 0.6366 0.9971 0.4061 0.078 Uiso 0.5 1 calc R U P A 2
H47E H 0.5717 1.0905 0.4107 0.078 Uiso 0.5 1 calc R U P A 2
H47F H 0.7331 1.0649 0.4362 0.078 Uiso 0.5 1 calc R U P A 2
C48B C 0.759(4) 0.9321(16) 0.0846(9) 0.036(6) Uiso 0.5 1 d . . P B 2
H48D H 0.6604 0.9149 0.0693 0.122 Uiso 0.5 1 calc R U P B 2
H48E H 0.8427 0.8930 0.0758 0.122 Uiso 0.5 1 calc R U P B 2
H48F H 0.7870 0.9884 0.0739 0.122 Uiso 0.5 1 calc R U P B 2

loop_
_atom_site_aniso_label
_atom_site_aniso_U_11
_atom_site_aniso_U_22
_atom_site_aniso_U_33
_atom_site_aniso_U_23
_atom_site_aniso_U_13
_atom_site_aniso_U_12
Tb1 0.0076(4) 0.0130(2) 0.0142(3) -0.00027(19) 0.0002(4) 0.0013(2)
Tb2 0.0069(4) 0.0131(2) 0.0158(3) 0.00065(19) 0.0016(4) 0.0022(2)
O3 0.029(7) 0.029(5) 0.005(4) -0.001(3) 0.000(4) -0.008(5)
O4 0.014(6) 0.028(4) 0.020(5) 0.003(3) -0.005(4) 0.004(4)
O5 0.046(8) 0.025(5) 0.026(5) 0.011(4) -0.006(5) -0.003(5)
O6 0.027(7) 0.030(5) 0.051(6) 0.008(4) -0.025(5) -0.006(4)
O7 0.005(5) 0.041(5) 0.013(4) 0.003(4) 0.001(4) 0.004(4)
O8 0.045(9) 0.006(4) 0.071(7) -0.007(4) 0.008(6) 0.004(4)
O9 0.028(8) 0.027(4) 0.019(4) 0.007(3) 0.003(4) -0.013(4)
O10 0.005(5) 0.029(4) 0.043(5) -0.002(4) -0.003(4) 0.002(3)
O11 0.008(6) 0.045(5) 0.019(4) 0.008(4) 0.002(4) -0.010(4)
O12 0.030(8) 0.053(6) 0.015(5) 0.005(4) 0.003(5) -0.013(5)
O13 0.019(7) 0.052(6) 0.026(5) 0.028(4) 0.007(5) 0.002(5)
O14 0.014(6) 0.027(5) 0.054(7) 0.013(4) 0.000(5) 0.013(4)
O15 0.031(7) 0.007(4) 0.054(6) 0.003(4) -0.013(5) 0.005(4)
O16 0.043(8) 0.021(5) 0.021(5) 0.008(3) 0.008(5) 0.011(4)
N17 0.031(8) 0.017(5) 0.053(8) 0.003(5) 0.026(8) 0.005(5)
N18 0.032(5) 0.029(5) 0.017(5) -0.004(5) 0.008(7) -0.004(4)
N19 0.021(8) 0.028(6) 0.049(8) 0.008(6) 0.014(7) 0.006(5)
N20 0.052(10) 0.037(6) 0.034(6) 0.006(5) -0.005(9) -0.003(9)
N21 0.095(14) 0.032(6) 0.049(7) 0.012(5) 0.026(11) 0.040(10)
C22 0.010(8) 0.032(7) 0.008(6) 0.002(5) 0.001(6) 0.001(6)
C23 0.011(7) 0.015(5) 0.008(6) -0.005(4) -0.001(5) 0.005(5)
C24 0.058(15) 0.030(8) 0.021(8) 0.018(6) 0.001(8) -0.013(8)
C25 0.012(7) 0.012(6) 0.032(8) -0.007(5) -0.005(6) -0.004(5)
C26 0.015(7) 0.013(6) 0.010(6) -0.003(4) -0.002(5) -0.003(5)
C27 0.022(9) 0.026(6) 0.015(7) 0.006(5) 0.003(6) 0.013(6)
C28 0.034(11) 0.031(7) 0.007(7) 0.006(5) -0.003(6) -0.012(7)
C29 0.034(11) 0.021(6) 0.033(8) 0.008(5) 0.000(8) 0.008(7)
C30 0.018(10) 0.019(6) 0.040(8) -0.004(5) -0.021(7) -0.001(5)
C31 0.005(7) 0.016(6) 0.027(8) -0.002(5) 0.001(6) 0.001(5)
C32 0.012(8) 0.021(6) 0.015(6) -0.010(5) -0.003(6) -0.003(5)
C33 0.008(7) 0.025(6) 0.010(6) 0.008(4) -0.003(5) -0.002(5)
C34 0.011(8) 0.024(6) 0.012(6) -0.005(5) -0.001(5) -0.004(5)
C35 0.017(9) 0.024(7) 0.018(7) 0.009(5) 0.000(6) 0.003(6)
C36 0.029(11) 0.018(6) 0.034(8) 0.004(6) 0.015(8) -0.012(5)
C37 0.015(9) 0.012(5) 0.053(9) 0.002(6) 0.002(8) 0.006(5)
C38 0.011(4) 0.022(5) 0.019(5) 0.005(6) -0.002(7) -0.004(4)
C39 0.014(9) 0.022(6) 0.023(8) -0.002(5) 0.004(6) 0.008(6)
C40 0.038(10) 0.014(6) 0.028(8) -0.004(5) -0.016(7) -0.011(6)
C41 0.016(8) 0.031(7) 0.013(7) 0.003(5) 0.004(6) -0.013(6)
C42 0.018(9) 0.010(5) 0.031(7) -0.002(5) 0.007(6) -0.004(5)
C43 0.021(10) 0.027(6) 0.040(8) 0.009(6) 0.009(7) 0.000(6)
C44 0.008(8) 0.038(8) 0.020(7) 0.008(6) -0.007(6) -0.007(6)
C45 0.078(16) 0.024(7) 0.107(14) 0.002(8) -0.054(16) -0.002(11)
C46 0.11(2) 0.035(8) 0.049(9) 0.011(6) 0.008(14) 0.041(13)

loop_
_atom_type_symbol
_atom_type_description
_atom_type_scat_dispersion_real
_atom_type_scat_dispersion_imag
_atom_type_scat_source
C C 0.0033 0.0016 'International Tables Vol C Tables 4.2.6.8 and 6.1.1.4'
H H 0.0000 0.0000 'International Tables Vol C Tables 4.2.6.8 and 6.1.1.4'
N N 0.0061 0.0033 'International Tables Vol C Tables 4.2.6.8 and 6.1.1.4'
O O 0.0106 0.0060 'International Tables Vol C Tables 4.2.6.8 and 6.1.1.4'
Tb Tb -0.1723 4.1537 'International Tables Vol C Tables 4.2.6.8 and 6.1.1.4'

loop_
_geom_angle_atom_site_label_1
_geom_angle_atom_site_label_2
_geom_angle_atom_site_label_3
_geom_angle
_geom_angle_site_symmetry_1
_geom_angle_site_symmetry_3
O16 Tb1 O12 78.0(3) 3_645 .
O16 Tb1 O11 126.6(3) 3_645 .
O12 Tb1 O11 155.3(3) . .
O16 Tb1 O8 76.1(3) 3_645 3_745
O12 Tb1 O8 102.6(4) . 3_745
O11 Tb1 O8 83.5(3) . 3_745
O16 Tb1 O14 76.1(3) 3_645 .
O12 Tb1 O14 99.6(4) . .
O11 Tb1 O14 90.1(3) . .
O8 Tb1 O14 139.6(4) 3_745 .
O16 Tb1 O15 134.3(3) 3_645 .
O12 Tb1 O15 79.3(3) . .
O11 Tb1 O15 83.1(3) . .
O8 Tb1 O15 148.1(4) 3_745 .
O14 Tb1 O15 69.2(3) . .
O16 Tb1 O7 136.2(3) 3_645 4_566
O12 Tb1 O7 80.0(3) . 4_566
O11 Tb1 O7 79.1(3) . 4_566
O8 Tb1 O7 72.4(3) 3_745 4_566
O14 Tb1 O7 145.2(3) . 4_566
O15 Tb1 O7 76.6(3) . 4_566
O16 Tb1 O3 77.0(3) 3_645 .
O12 Tb1 O3 154.4(3) . .
O11 Tb1 O3 49.7(3) . .
O8 Tb1 O3 66.1(3) 3_745 .
O14 Tb1 O3 79.4(3) . .
O15 Tb1 O3 122.9(3) . .
O7 Tb1 O3 115.4(3) 4_566 .
O16 Tb1 C22 101.7(3) 3_645 .
O12 Tb1 C22 173.2(4) . .
O11 Tb1 C22 25.2(3) . .
O8 Tb1 C22 70.8(4) 3_745 .
O14 Tb1 C22 86.8(4) . .
O15 Tb1 C22 105.2(3) . .
O7 Tb1 C22 95.9(3) 4_566 .
O3 Tb1 C22 24.8(3) . .
O10 Tb2 O4 138.3(3) 3_655 .
O10 Tb2 O13 100.7(3) 3_655 .
O4 Tb2 O13 102.0(3) . .
O10 Tb2 O5 75.4(3) 3_655 3_755
O4 Tb2 O5 75.3(3) . 3_755
O13 Tb2 O5 79.0(4) . 3_755
O10 Tb2 O9 86.7(3) 3_655 2_674
O4 Tb2 O9 87.6(3) . 2_674
O13 Tb2 O9 154.5(4) . 2_674
O5 Tb2 O9 126.5(4) 3_755 2_674
O10 Tb2 O6 147.9(3) 3_655 .
O4 Tb2 O6 71.0(3) . .
O13 Tb2 O6 79.8(4) . .
O5 Tb2 O6 134.9(3) 3_755 .
O9 Tb2 O6 81.2(3) 2_674 .
O10 Tb2 O3 75.1(3) 3_655 3_655
O4 Tb2 O3 143.9(3) . 3_655
O13 Tb2 O3 78.4(3) . 3_655
O5 Tb2 O3 138.3(3) 3_755 3_655
O9 Tb2 O3 80.0(3) 2_674 3_655
O6 Tb2 O3 73.6(3) . 3_655
O10 Tb2 O7 68.0(3) 3_655 2_674
O4 Tb2 O7 77.2(3) . 2_674
O13 Tb2 O7 155.7(3) . 2_674
O5 Tb2 O7 77.4(3) 3_755 2_674
O9 Tb2 O7 49.3(3) 2_674 2_674
O6 Tb2 O7 121.6(3) . 2_674
O3 Tb2 O7 116.7(3) 3_655 2_674
O10 Tb2 C39 73.5(3) 3_655 2_674
O4 Tb2 C39 85.2(3) . 2_674
O13 Tb2 C39 172.8(4) . 2_674
O5 Tb2 C39 103.2(4) 3_755 2_674
O9 Tb2 C39 23.8(3) 2_674 2_674
O6 Tb2 C39 102.8(4) . 2_674
O3 Tb2 C39 95.8(3) 3_655 2_674
O7 Tb2 C39 25.9(3) 2_674 2_674
C22 O3 Tb2 140.9(10) . 3_645
C22 O3 Tb1 81.8(8) . .
Tb2 O3 Tb1 120.8(3) 3_645 .
C23 O4 Tb2 143.1(8) . .
C44 O5 Tb2 137.8(9) . 3_745
C30 O6 Tb2 134.3(8) . .
C39 O7 Tb1 144.1(9) . 4_466
C39 O7 Tb2 81.1(8) . 2_675
Tb1 O7 Tb2 120.8(3) 4_466 2_675
C23 O8 Tb1 140.8(9) . 3_755
C39 O9 Tb2 106.4(8) . 2_675
C40 O10 Tb2 145.4(9) . 3_645
C22 O11 Tb1 103.6(7) . .
C44 O12 Tb1 138.5(9) . .
C24 O13 Tb2 141.3(9) . .
C40 O14 Tb1 141.4(9) . .
C43 O15 Tb1 134.7(10) . .
C24 O16 Tb1 137.0(8) . 3_655
C36 N17 C42 117.5(12) . .
C27 N18 C41 117.2(8) . .
C29 N19 C37 118.3(13) . .
C30 N20 C45 125.0(14) . .
C43 N21 C46 120.3(12) . .
O3 C22 O11 123.5(11) . .
O3 C22 C33 120.4(12) . .
O11 C22 C33 116.0(11) . .
O3 C22 Tb1 73.4(7) . .
O11 C22 Tb1 51.2(6) . .
C33 C22 Tb1 161.6(10) . .
O8 C23 O4 125.7(11) . .
O8 C23 C26 116.8(12) . .
O4 C23 C26 117.4(10) . .
O13 C24 O16 126.9(13) . .
O13 C24 C31 118.8(14) . .
O16 C24 C31 114.2(16) . .
C34 C25 C36 117.1(12) . .
C34 C25 C40 123.6(13) . .
C36 C25 C40 119.2(13) . .
C37 C26 C32 117.2(12) . .
C37 C26 C23 121.9(12) . .
C32 C26 C23 120.9(12) . .
N18 C27 C33 123.7(11) . .
C32 C28 C29 116.6(13) . .
C32 C28 C44 123.9(14) . .
C29 C28 C44 119.3(13) . .
N19 C29 C28 123.4(13) . .
N20 C30 O6 126.3(14) . .
C34 C31 C42 120.4(13) . .
C34 C31 C24 118.6(13) . .
C42 C31 C24 121.0(13) . .
C28 C32 C26 121.2(13) . .
C27 C33 C38 121.1(10) . .
C27 C33 C22 119.9(10) . .
C38 C33 C22 118.7(11) . .
C31 C34 C25 118.6(13) . .
C38 C35 C41 116.6(11) . .
C38 C35 C39 121.4(11) . .
C41 C35 C39 121.8(11) . .
N17 C36 C25 123.4(12) . .
N19 C37 C26 123.1(13) . .
C33 C38 C35 118.3(8) . .
O9 C39 O7 121.1(12) . .
O9 C39 C35 119.1(12) . .
O7 C39 C35 119.7(12) . .
O9 C39 Tb2 49.7(6) . 2_675
O7 C39 Tb2 73.0(7) . 2_675
C35 C39 Tb2 160.1(11) . 2_675
O14 C40 O10 125.0(12) . .
O14 C40 C25 115.8(12) . .
O10 C40 C25 118.7(14) . .
N18 C41 C35 122.9(10) . .
N17 C42 C31 122.7(13) . .
O15 C43 N21 124.7(13) . .
O5 C44 O12 124.6(13) . .
O5 C44 C28 121.5(14) . .
O12 C44 C28 113.9(12) . .

loop_
_geom_bond_atom_site_label_1
_geom_bond_atom_site_label_2
_geom_bond_distance
_geom_bond_site_symmetry_2
Tb1 O16 2.314(9) 3_645
Tb1 O12 2.320(10) .
Tb1 O11 2.338(8) .
Tb1 O8 2.337(8) 3_745
Tb1 O14 2.348(9) .
Tb1 O15 2.377(8) .
Tb1 O7 2.381(9) 4_566
Tb1 O3 2.822(10) .
Tb1 C22 2.915(13) .
Tb2 O10 2.293(8) 3_655
Tb2 O4 2.293(9) .
Tb2 O13 2.294(10) .
Tb2 O5 2.321(9) 3_755
Tb2 O9 2.340(8) 2_674
Tb2 O6 2.373(9) .
Tb2 O3 2.423(11) 3_655
Tb2 O7 2.847(9) 2_674
Tb2 C39 2.942(14) 2_674
O3 C22 1.235(15) .
O3 Tb2 2.423(11) 3_645
O4 C23 1.272(15) .
O5 C44 1.205(15) .
O5 Tb2 2.321(9) 3_745
O6 C30 1.286(14) .
O7 C39 1.300(15) .
O7 Tb1 2.381(9) 4_466
O7 Tb2 2.847(9) 2_675
O8 C23 1.217(15) .
O8 Tb1 2.337(8) 3_755
O9 C39 1.240(16) .
O9 Tb2 2.340(8) 2_675
O10 C40 1.292(15) .
O10 Tb2 2.293(8) 3_645
O11 C22 1.275(15) .
O12 C44 1.306(17) .
O13 C24 1.20(2) .
O14 C40 1.235(18) .
O15 C43 1.221(14) .
O16 C24 1.303(19) .
O16 Tb1 2.314(9) 3_655
N17 C36 1.313(17) .
N17 C42 1.330(16) .
N18 C27 1.342(15) .
N18 C41 1.348(16) .
N19 C29 1.318(18) .
N19 C37 1.354(16) .
N20 C30 1.221(16) .
N20 C45 1.472(16) .
N21 C43 1.319(16) .
N21 C46 1.465(15) .
C22 C33 1.519(16) .
C23 C26 1.510(15) .
C24 C31 1.525(18) .
C25 C34 1.399(18) .
C25 C36 1.435(18) .
C25 C40 1.473(17) .
C26 C37 1.376(17) .
C26 C32 1.395(16) .
C27 C33 1.353(17) .
C28 C32 1.376(18) .
C28 C29 1.41(2) .
C28 C44 1.487(18) .
C31 C34 1.338(17) .
C31 C42 1.405(18) .
C33 C38 1.373(17) .
C35 C38 1.411(17) .
C35 C41 1.438(17) .
C35 C39 1.469(18) .
C39 Tb2 2.942(14) 2_675

loop_
_platon_squeeze_void_nr
_platon_squeeze_void_average_x
_platon_squeeze_void_average_y
_platon_squeeze_void_average_z
_platon_squeeze_void_volume
_platon_squeeze_void_count_electrons
_platon_squeeze_void_content
1 -0.005 -0.250 0.000 465 112 ' '
2 0.029 0.250 0.500 465 112 ' '
